data_7011050
loop_
_publ_author_name
'Alexandra M. Z. Slawin'
'Matthew Wainwright'
'J. Derek Woollins'

_publ_section_title
;
 The preparation and coordination chemistry of phosphorus(III)
 derivatives of dialkyl hydrazines
;
_journal_issue 4
_journal_name_full 'J. Chem. Soc., Dalton Trans.'
_journal_page_first 513
_journal_page_last 519
_journal_paper_doi 10.1039/b107072j
_journal_year 2002
_chemical_formula_moiety 'C30 H34 Cl2 N2 O4 P2 Pt.0.5[C H2 Cl2]'
_chemical_formula_sum 'C30.5 H35 Cl3 N2 O4 P2 Pt'
_chemical_formula_weight 856.98
_chemical_name_systematic
;
?
;
_space_group_IT_number 2
_symmetry_cell_setting triclinic
_symmetry_space_group_name_Hall '-P 1'
_symmetry_space_group_name_H-M 'P -1'
_atom_sites_solution_hydrogens geom
_atom_sites_solution_primary direct
_atom_sites_solution_secondary difmap
_audit_creation_method SHELXL-97
_cell_angle_alpha 96.5460(10)
_cell_angle_beta 99.1120(10)
_cell_angle_gamma 106.8710(10)
_cell_formula_units_Z 2
_cell_length_a 10.2861(2)
_cell_length_b 11.91490(10)
_cell_length_c 15.9825(2)
_cell_measurement_reflns_used 119
_cell_measurement_temperature 298(2)
_cell_measurement_theta_max 168
_cell_measurement_theta_min 12
_cell_volume 1824.11(5)
_computing_cell_refinement SMART/SAINT
_computing_data_collection SMART
_computing_data_reduction SAINT
_computing_molecular_graphics SHELXTL
_computing_publication_material SHELXTL
_computing_structure_refinement 'SHELXL-97 (Sheldrick, 1997)'
_computing_structure_solution 'SHELXS-97 (Sheldrick, 1990)'
_diffrn_ambient_temperature 298(2)
_diffrn_detector_area_resol_mean 0.9
_diffrn_measured_fraction_theta_full 0.980
_diffrn_measured_fraction_theta_max 0.980
_diffrn_measurement_device_type 'CCD area detector'
_diffrn_measurement_method 'phi and omega scans'
_diffrn_radiation_monochromator graphite
_diffrn_radiation_source 'fine-focus sealed tube'
_diffrn_radiation_type MoK\a
_diffrn_radiation_wavelength 0.71073
_diffrn_reflns_av_R_equivalents 0.0160
_diffrn_reflns_av_sigmaI/netI 0.0364
_diffrn_reflns_limit_h_max 11
_diffrn_reflns_limit_h_min -11
_diffrn_reflns_limit_k_max 13
_diffrn_reflns_limit_k_min -11
_diffrn_reflns_limit_l_max 17
_diffrn_reflns_limit_l_min -17
_diffrn_reflns_number 7820
_diffrn_reflns_theta_full 23.23
_diffrn_reflns_theta_max 23.23
_diffrn_reflns_theta_min 2.25
_exptl_absorpt_coefficient_mu 4.188
_exptl_absorpt_correction_T_max 1.000000
_exptl_absorpt_correction_T_min 0.656461
_exptl_absorpt_correction_type sadabs
_exptl_crystal_colour colourless
_exptl_crystal_density_diffrn 1.560
_exptl_crystal_density_method 'not measured'
_exptl_crystal_description block
_exptl_crystal_F_000 846
_exptl_crystal_size_max .31
_exptl_crystal_size_mid .14
_exptl_crystal_size_min .10
_refine_diff_density_max 1.128
_refine_diff_density_min -1.082
_refine_diff_density_rms 0.129
_refine_ls_extinction_method hand
_refine_ls_goodness_of_fit_ref 1.031
_refine_ls_hydrogen_treatment mixed
_refine_ls_matrix_type full
_refine_ls_number_parameters 397
_refine_ls_number_reflns 5135
_refine_ls_number_restraints 2
_refine_ls_restrained_S_all 1.031
_refine_ls_R_factor_all 0.0463
_refine_ls_R_factor_gt 0.0382
_refine_ls_shift/su_max 0.410
_refine_ls_shift/su_mean 0.009
_refine_ls_structure_factor_coef Fsqd
_refine_ls_weighting_details 'calc w=1/[\s^2^(Fo^2^)+(0.0781P)^2^+0.0000P] where P=(Fo^2^+2Fc^2^)/3'
_refine_ls_weighting_scheme calc
_refine_ls_wR_factor_gt 0.1040
_refine_ls_wR_factor_ref 0.1076
_reflns_number_gt 4417
_reflns_number_total 5135
_reflns_threshold_expression >2sigma(I)
_cod_data_source_file b107072j.txt
_cod_data_source_block 15
_cod_depositor_comments
;
The following automatic conversions were performed:
'_symmetry_cell_setting' value 'Triclinic' changed to 'triclinic'
according to '/home/saulius/struct/CIF-dictionaries/cif_core.dic'
dictionary named 'cif_core.dic' version 2.4.1 from 2010-06-29.

Automatic conversion script
Id: cif_fix_enum 1527 2010-12-29 10:47:43Z saulius 
;
_cod_original_cell_volume 1824.11(4)
_cod_original_sg_symbol_H-M P-1
_cod_original_formula_sum 'C30.50 H35 Cl3 N2 O4 P2 Pt'
_cod_database_code 7011050

loop_
_symmetry_equiv_pos_as_xyz
'x, y, z'
'-x, -y, -z'

loop_
_atom_site_label
_atom_site_type_symbol
_atom_site_fract_x
_atom_site_fract_y
_atom_site_fract_z
_atom_site_U_iso_or_equiv
_atom_site_adp_type
_atom_site_occupancy
_atom_site_symmetry_multiplicity
_atom_site_calc_flag
_atom_site_refinement_flags
_atom_site_disorder_assembly
_atom_site_disorder_group
Pt1 Pt 0.05832(3) 0.48656(2) 0.252119(17) 0.04097(13) Uani 1 1 d . . .
Cl1 Cl 0.03197(18) 0.67323(15) 0.22563(12) 0.0477(4) Uani 1 1 d . . .
Cl2 Cl -0.18236(17) 0.41072(15) 0.25975(11) 0.0460(4) Uani 1 1 d . . .
N1 N 0.2741(7) 0.3482(6) 0.2937(4) 0.0517(15) Uani 1 1 d . . .
C29 C 0.3661(9) 0.3417(10) 0.3696(6) 0.075(3) Uani 1 1 d . . .
H29A H 0.3167 0.2832 0.3996 0.112 Uiso 1 1 calc R . .
H29B H 0.4006 0.4179 0.4064 0.112 Uiso 1 1 calc R . .
H29C H 0.4425 0.3197 0.3534 0.112 Uiso 1 1 calc R . .
N2 N 0.3381(6) 0.4312(5) 0.2449(4) 0.0514(15) Uani 1 1 d . . .
C30 C 0.4143(11) 0.3865(9) 0.1872(7) 0.077(3) Uani 1 1 d . . .
H30A H 0.4553 0.4477 0.1564 0.116 Uiso 1 1 calc R . .
H30B H 0.3521 0.3189 0.1472 0.116 Uiso 1 1 calc R . .
H30C H 0.4859 0.3633 0.2199 0.116 Uiso 1 1 calc R . .
P1 P 0.1015(2) 0.32249(16) 0.28219(12) 0.0444(4) Uani 1 1 d . . .
C1 C 0.0178(9) 0.1920(7) 0.2007(5) 0.0534(19) Uani 1 1 d . . .
C2 C 0.0523(10) 0.0861(7) 0.2038(6) 0.066(2) Uani 1 1 d . . .
O2 O 0.1531(7) 0.0897(5) 0.2696(4) 0.0729(17) Uani 1 1 d . . .
C3 C -0.0179(13) -0.0142(8) 0.1398(7) 0.088(3) Uani 1 1 d . . .
H3A H 0.0055 -0.0839 0.1408 0.105 Uiso 1 1 calc R . .
C4 C -0.1194(14) -0.0089(10) 0.0767(8) 0.102(4) Uani 1 1 d . . .
H4A H -0.1672 -0.0763 0.0357 0.123 Uiso 1 1 calc R . .
C5 C -0.1532(12) 0.0928(10) 0.0719(7) 0.092(3) Uani 1 1 d . . .
H5A H -0.2214 0.0947 0.0268 0.110 Uiso 1 1 calc R . .
C6 C -0.0865(10) 0.1946(8) 0.1341(5) 0.067(2) Uani 1 1 d . . .
H6A H -0.1113 0.2633 0.1312 0.081 Uiso 1 1 calc R . .
C7 C 0.1810(15) -0.0231(10) 0.2779(10) 0.123(5) Uani 1 1 d . . .
H7A H 0.2547 -0.0106 0.3265 0.185 Uiso 1 1 calc R . .
H7B H 0.2076 -0.0515 0.2267 0.185 Uiso 1 1 calc R . .
H7C H 0.0989 -0.0808 0.2860 0.185 Uiso 1 1 calc R . .
C8 C 0.0510(8) 0.2780(7) 0.3797(5) 0.0493(18) Uani 1 1 d . . .
C9 C 0.0986(8) 0.3612(7) 0.4582(5) 0.0528(19) Uani 1 1 d . . .
O9 O 0.1901(7) 0.4681(5) 0.4552(3) 0.0682(16) Uani 1 1 d . . .
C10 C 0.0537(9) 0.3307(9) 0.5315(5) 0.064(2) Uani 1 1 d . . .
H10A H 0.0843 0.3860 0.5821 0.076 Uiso 1 1 calc R . .
C11 C -0.0361(10) 0.2190(9) 0.5310(6) 0.075(3) Uani 1 1 d . . .
H11A H -0.0626 0.1976 0.5814 0.090 Uiso 1 1 calc R . .
C12 C -0.0857(10) 0.1401(10) 0.4551(7) 0.083(3) Uani 1 1 d . . .
H12A H -0.1500 0.0661 0.4534 0.099 Uiso 1 1 calc R . .
C13 C -0.0407(9) 0.1700(8) 0.3816(6) 0.068(2) Uani 1 1 d . . .
H13A H -0.0741 0.1143 0.3312 0.081 Uiso 1 1 calc R . .
C14 C 0.2529(15) 0.5480(10) 0.5336(6) 0.107(4) Uani 1 1 d . . .
H14A H 0.3152 0.6195 0.5225 0.160 Uiso 1 1 calc R . .
H14B H 0.3035 0.5116 0.5717 0.160 Uiso 1 1 calc R . .
H14C H 0.1824 0.5671 0.5598 0.160 Uiso 1 1 calc R . .
P2 P 0.2775(2) 0.54739(16) 0.23872(12) 0.0437(4) Uani 1 1 d . . .
C15 C 0.3906(7) 0.6683(7) 0.3229(5) 0.0487(18) Uani 1 1 d . . .
C16 C 0.5348(9) 0.7021(8) 0.3314(6) 0.060(2) Uani 1 1 d . . .
O16 O 0.5792(6) 0.6447(6) 0.2696(5) 0.0790(19) Uani 1 1 d . . .
C17 C 0.6210(10) 0.7885(9) 0.3987(7) 0.073(3) Uani 1 1 d . . .
H17A H 0.7168 0.8072 0.4056 0.088 Uiso 1 1 calc R . .
C18 C 0.5655(11) 0.8459(9) 0.4547(7) 0.080(3) Uani 1 1 d . . .
H18A H 0.6239 0.9072 0.4976 0.096 Uiso 1 1 calc R . .
C19 C 0.4204(10) 0.8140(8) 0.4488(6) 0.073(3) Uani 1 1 d . . .
H19A H 0.3831 0.8512 0.4889 0.088 Uiso 1 1 calc R . .
C20 C 0.3342(9) 0.7254(7) 0.3817(5) 0.059(2) Uani 1 1 d . . .
H20A H 0.2385 0.7044 0.3763 0.071 Uiso 1 1 calc R . .
C21 C 0.7185(11) 0.6969(13) 0.2568(8) 0.103(4) Uani 1 1 d . . .
H21A H 0.7361 0.6469 0.2113 0.155 Uiso 1 1 calc R . .
H21B H 0.7836 0.7042 0.3088 0.155 Uiso 1 1 calc R . .
H21C H 0.7283 0.7742 0.2416 0.155 Uiso 1 1 calc R . .
C22 C 0.3030(8) 0.5966(6) 0.1377(5) 0.0487(17) Uani 1 1 d . . .
C23 C 0.2360(9) 0.5193(7) 0.0599(5) 0.059(2) Uani 1 1 d . . .
O23 O 0.1586(7) 0.4068(5) 0.0671(4) 0.0788(19) Uani 1 1 d . . .
C24 C 0.2521(11) 0.5558(9) -0.0182(6) 0.078(3) Uani 1 1 d . . .
H24A H 0.2073 0.5047 -0.0697 0.093 Uiso 1 1 calc R . .
C25 C 0.3362(12) 0.6698(9) -0.0177(6) 0.082(3) Uani 1 1 d . . .
H25A H 0.3508 0.6936 -0.0698 0.098 Uiso 1 1 calc R . .
C26 C 0.3982(12) 0.7480(9) 0.0561(6) 0.081(3) Uani 1 1 d . . .
H26A H 0.4522 0.8251 0.0548 0.098 Uiso 1 1 calc R . .
C27 C 0.3797(9) 0.7109(7) 0.1337(6) 0.060(2) Uani 1 1 d . . .
H27A H 0.4202 0.7648 0.1845 0.072 Uiso 1 1 calc R . .
C28 C 0.096(2) 0.3242(11) -0.0112(8) 0.159(8) Uani 1 1 d . . .
H28A H 0.0444 0.2493 0.0016 0.239 Uiso 1 1 calc R . .
H28B H 0.1672 0.3133 -0.0406 0.239 Uiso 1 1 calc R . .
H28C H 0.0350 0.3547 -0.0471 0.239 Uiso 1 1 calc R . .
C40 C 0.5868(15) 1.1150(13) 0.2186(8) 0.119(10) Uani 0.50 1 d PD . .
H40A H 0.6733 1.1193 0.2001 0.143 Uiso 0.50 1 calc PR . .
H40B H 0.5960 1.1939 0.2474 0.143 Uiso 0.50 1 calc PR . .
Cl3 Cl 0.4590(6) 1.0802(4) 0.1293(3) 0.0808(14) Uani 0.50 1 d PD . .
Cl4 Cl 0.5674(6) 1.0218(5) 0.2920(4) 0.109(2) Uani 0.50 1 d PD . .

loop_
_atom_site_aniso_label
_atom_site_aniso_U_11
_atom_site_aniso_U_22
_atom_site_aniso_U_33
_atom_site_aniso_U_23
_atom_site_aniso_U_13
_atom_site_aniso_U_12
Pt1 0.04436(19) 0.03720(18) 0.03986(18) -0.00008(11) 0.00823(12) 0.01319(12)
Cl1 0.0483(10) 0.0347(9) 0.0634(11) 0.0048(8) 0.0099(8) 0.0201(8)
Cl2 0.0365(9) 0.0456(10) 0.0504(10) -0.0016(8) 0.0112(7) 0.0069(8)
N1 0.055(4) 0.052(4) 0.051(4) 0.010(3) 0.004(3) 0.024(3)
C29 0.059(5) 0.097(7) 0.077(6) 0.029(5) 0.012(5) 0.034(5)
N2 0.052(4) 0.045(4) 0.064(4) 0.013(3) 0.019(3) 0.021(3)
C30 0.098(7) 0.073(6) 0.088(7) 0.015(5) 0.048(6) 0.053(6)
P1 0.0515(11) 0.0373(10) 0.0411(10) 0.0032(8) 0.0085(8) 0.0108(9)
C1 0.070(5) 0.039(4) 0.048(4) -0.001(3) 0.012(4) 0.016(4)
C2 0.078(6) 0.046(5) 0.071(6) -0.002(4) 0.017(5) 0.017(4)
O2 0.100(5) 0.042(3) 0.076(4) 0.012(3) 0.005(4) 0.027(3)
C3 0.114(9) 0.039(5) 0.090(7) -0.020(5) 0.005(7) 0.014(5)
C4 0.117(9) 0.063(7) 0.099(9) -0.039(6) -0.012(7) 0.023(7)
C5 0.094(8) 0.090(8) 0.065(6) -0.025(5) -0.010(5) 0.017(6)
C6 0.080(6) 0.064(5) 0.051(5) -0.005(4) -0.001(4) 0.027(5)
C7 0.135(11) 0.054(6) 0.167(13) 0.032(7) -0.019(9) 0.029(7)
C8 0.052(4) 0.051(4) 0.043(4) 0.010(3) 0.010(3) 0.012(4)
C9 0.059(5) 0.053(5) 0.044(4) 0.013(4) 0.007(4) 0.016(4)
O9 0.090(4) 0.059(4) 0.039(3) 0.001(3) 0.003(3) 0.006(3)
C10 0.067(5) 0.082(6) 0.045(5) 0.008(4) 0.013(4) 0.028(5)
C11 0.086(7) 0.081(7) 0.062(6) 0.021(5) 0.026(5) 0.023(6)
C12 0.073(6) 0.074(6) 0.092(8) 0.030(6) 0.028(5) -0.001(5)
C13 0.073(6) 0.057(5) 0.060(5) 0.002(4) 0.012(4) 0.004(5)
C14 0.156(11) 0.074(7) 0.050(6) -0.001(5) -0.016(6) -0.002(7)
P2 0.0484(11) 0.0387(10) 0.0448(10) 0.0031(8) 0.0116(8) 0.0154(9)
C15 0.045(4) 0.047(4) 0.052(4) 0.009(3) 0.007(3) 0.012(3)
C16 0.062(5) 0.058(5) 0.063(5) 0.014(4) 0.011(4) 0.022(4)
O16 0.052(3) 0.080(4) 0.101(5) -0.002(4) 0.023(3) 0.018(3)
C17 0.066(6) 0.068(6) 0.078(7) 0.020(5) -0.001(5) 0.014(5)
C18 0.087(7) 0.059(6) 0.067(6) 0.003(5) -0.010(5) -0.001(5)
C19 0.080(7) 0.064(6) 0.063(6) -0.011(4) 0.013(5) 0.012(5)
C20 0.062(5) 0.048(4) 0.060(5) -0.002(4) 0.014(4) 0.009(4)
C21 0.064(7) 0.150(12) 0.102(9) 0.034(8) 0.036(6) 0.029(7)
C22 0.058(5) 0.044(4) 0.047(4) 0.002(3) 0.013(3) 0.021(4)
C23 0.071(5) 0.058(5) 0.050(5) 0.007(4) 0.021(4) 0.019(4)
O23 0.113(5) 0.058(4) 0.050(3) -0.007(3) 0.024(3) 0.005(4)
C24 0.107(8) 0.075(6) 0.048(5) 0.009(4) 0.021(5) 0.022(6)
C25 0.113(8) 0.075(7) 0.064(6) 0.027(5) 0.029(6) 0.028(6)
C26 0.109(8) 0.062(6) 0.069(6) 0.020(5) 0.021(6) 0.015(6)
C27 0.072(5) 0.048(5) 0.060(5) 0.013(4) 0.014(4) 0.018(4)
C28 0.26(2) 0.078(8) 0.072(8) -0.035(6) 0.054(10) -0.036(11)
C40 0.19(3) 0.031(9) 0.100(18) 0.019(11) 0.045(18) -0.023(13)
Cl3 0.119(4) 0.047(2) 0.069(3) 0.013(2) 0.004(3) 0.021(3)
Cl4 0.098(4) 0.077(3) 0.109(4) 0.040(3) -0.035(3) -0.016(3)

loop_
_atom_type_symbol
_atom_type_description
_atom_type_scat_dispersion_real
_atom_type_scat_dispersion_imag
_atom_type_scat_source
C C 0.0033 0.0016 'International Tables Vol C Tables 4.2.6.8 and 6.1.1.4'
H H 0.0000 0.0000 'International Tables Vol C Tables 4.2.6.8 and 6.1.1.4'
N N 0.0061 0.0033 'International Tables Vol C Tables 4.2.6.8 and 6.1.1.4'
O O 0.0106 0.0060 'International Tables Vol C Tables 4.2.6.8 and 6.1.1.4'
P P 0.1023 0.0942 'International Tables Vol C Tables 4.2.6.8 and 6.1.1.4'
Cl Cl 0.1484 0.1585 'International Tables Vol C Tables 4.2.6.8 and 6.1.1.4'
Pt Pt -1.7033 8.3905 'International Tables Vol C Tables 4.2.6.8 and 6.1.1.4'

loop_
_geom_angle_atom_site_label_1
_geom_angle_atom_site_label_2
_geom_angle_atom_site_label_3
_geom_angle
_geom_angle_site_symmetry_1
_geom_angle_site_symmetry_3
_geom_angle_publ_flag
P2 Pt1 P1 85.05(7) . . ?
P2 Pt1 Cl1 90.81(6) . . ?
P1 Pt1 Cl1 175.03(7) . . ?
P2 Pt1 Cl2 176.56(6) . . ?
P1 Pt1 Cl2 93.29(7) . . ?
Cl1 Pt1 Cl2 90.98(6) . . ?
N2 N1 C29 113.6(6) . . ?
N2 N1 P1 114.0(4) . . ?
C29 N1 P1 126.0(6) . . ?
N1 N2 C30 114.1(6) . . ?
N1 N2 P2 115.5(5) . . ?
C30 N2 P2 127.5(6) . . ?
N1 P1 C8 108.0(3) . . ?
N1 P1 C1 107.2(4) . . ?
C8 P1 C1 104.6(4) . . ?
N1 P1 Pt1 107.5(2) . . ?
C8 P1 Pt1 114.1(3) . . ?
C1 P1 Pt1 115.1(3) . . ?
C6 C1 C2 119.0(8) . . ?
C6 C1 P1 119.4(6) . . ?
C2 C1 P1 121.7(6) . . ?
O2 C2 C3 124.5(9) . . ?
O2 C2 C1 115.9(7) . . ?
C3 C2 C1 119.6(9) . . ?
C2 O2 C7 116.2(7) . . ?
C4 C3 C2 119.8(10) . . ?
C3 C4 C5 121.5(9) . . ?
C4 C5 C6 120.7(10) . . ?
C5 C6 C1 119.4(9) . . ?
C13 C8 C9 116.9(7) . . ?
C13 C8 P1 123.1(6) . . ?
C9 C8 P1 119.8(6) . . ?
O9 C9 C10 123.6(8) . . ?
O9 C9 C8 116.1(7) . . ?
C10 C9 C8 120.2(8) . . ?
C9 O9 C14 118.0(7) . . ?
C11 C10 C9 120.8(8) . . ?
C12 C11 C10 119.2(9) . . ?
C11 C12 C13 120.2(9) . . ?
C8 C13 C12 122.6(9) . . ?
N2 P2 C22 107.5(3) . . ?
N2 P2 C15 106.7(3) . . ?
C22 P2 C15 106.0(3) . . ?
N2 P2 Pt1 107.2(2) . . ?
C22 P2 Pt1 114.4(3) . . ?
C15 P2 Pt1 114.5(3) . . ?
C20 C15 C16 119.0(7) . . ?
C20 C15 P2 120.1(6) . . ?
C16 C15 P2 120.8(6) . . ?
O16 C16 C15 114.6(7) . . ?
O16 C16 C17 124.6(8) . . ?
C15 C16 C17 120.8(9) . . ?
C16 O16 C21 118.4(8) . . ?
C18 C17 C16 119.9(9) . . ?
C17 C18 C19 121.0(9) . . ?
C18 C19 C20 118.6(9) . . ?
C15 C20 C19 120.5(8) . . ?
C27 C22 C23 117.9(7) . . ?
C27 C22 P2 122.3(6) . . ?
C23 C22 P2 119.7(6) . . ?
O23 C23 C24 123.4(8) . . ?
O23 C23 C22 115.8(7) . . ?
C24 C23 C22 120.7(8) . . ?
C23 O23 C28 116.8(8) . . ?
C25 C24 C23 118.5(9) . . ?
C24 C25 C26 122.2(9) . . ?
C27 C26 C25 118.7(9) . . ?
C26 C27 C22 121.9(8) . . ?
Cl4 C40 Cl3 117.3(4) . . ?

loop_
_geom_bond_atom_site_label_1
_geom_bond_atom_site_label_2
_geom_bond_distance
_geom_bond_site_symmetry_2
_geom_bond_publ_flag
Pt1 P2 2.2119(19) . ?
Pt1 P1 2.2137(19) . ?
Pt1 Cl1 2.3933(16) . ?
Pt1 Cl2 2.4047(17) . ?
N1 N2 1.407(9) . ?
N1 C29 1.440(10) . ?
N1 P1 1.688(7) . ?
N2 C30 1.452(10) . ?
N2 P2 1.682(6) . ?
P1 C8 1.807(7) . ?
P1 C1 1.806(7) . ?
C1 C6 1.395(12) . ?
C1 C2 1.411(12) . ?
C2 O2 1.342(11) . ?
C2 C3 1.409(13) . ?
O2 C7 1.469(12) . ?
C3 C4 1.352(16) . ?
C4 C5 1.362(16) . ?
C5 C6 1.398(13) . ?
C8 C13 1.364(11) . ?
C8 C9 1.427(11) . ?
C9 O9 1.358(10) . ?
C9 C10 1.375(11) . ?
O9 C14 1.417(10) . ?
C10 C11 1.380(13) . ?
C11 C12 1.371(14) . ?
C12 C13 1.376(13) . ?
P2 C22 1.812(8) . ?
P2 C15 1.824(8) . ?
C15 C20 1.393(11) . ?
C15 C16 1.399(11) . ?
C16 O16 1.350(11) . ?
C16 C17 1.386(13) . ?
O16 C21 1.444(11) . ?
C17 C18 1.357(14) . ?
C18 C19 1.414(14) . ?
C19 C20 1.395(12) . ?
C22 C27 1.375(11) . ?
C22 C23 1.403(11) . ?
C23 O23 1.374(10) . ?
C23 C24 1.387(12) . ?
O23 C28 1.429(12) . ?
C24 C25 1.380(13) . ?
C25 C26 1.354(13) . ?
C26 C27 1.385(12) . ?
C40 Cl4 1.7001(10) . ?
C40 Cl3 1.6999(10) . ?

loop_
_geom_torsion_atom_site_label_1
_geom_torsion_atom_site_label_2
_geom_torsion_atom_site_label_3
_geom_torsion_atom_site_label_4
_geom_torsion
_geom_torsion_site_symmetry_1
_geom_torsion_site_symmetry_2
_geom_torsion_site_symmetry_3
_geom_torsion_site_symmetry_4
_geom_torsion_publ_flag
C29 N1 N2 C30 82.6(9) . . . . ?
P1 N1 N2 C30 -123.8(7) . . . . ?
C29 N1 N2 P2 -115.2(7) . . . . ?
P1 N1 N2 P2 38.4(7) . . . . ?
N2 N1 P1 C8 -152.6(5) . . . . ?
C29 N1 P1 C8 -2.9(8) . . . . ?
N2 N1 P1 C1 95.2(5) . . . . ?
C29 N1 P1 C1 -115.1(8) . . . . ?
N2 N1 P1 Pt1 -29.0(5) . . . . ?
C29 N1 P1 Pt1 120.7(7) . . . . ?
P2 Pt1 P1 N1 9.3(2) . . . . ?
Cl1 Pt1 P1 N1 -24.3(8) . . . . ?
Cl2 Pt1 P1 N1 -173.7(2) . . . . ?
P2 Pt1 P1 C8 129.0(3) . . . . ?
Cl1 Pt1 P1 C8 95.5(8) . . . . ?
Cl2 Pt1 P1 C8 -54.0(3) . . . . ?
P2 Pt1 P1 C1 -110.0(3) . . . . ?
Cl1 Pt1 P1 C1 -143.6(8) . . . . ?
Cl2 Pt1 P1 C1 67.0(3) . . . . ?
N1 P1 C1 C6 -131.7(7) . . . . ?
C8 P1 C1 C6 113.8(7) . . . . ?
Pt1 P1 C1 C6 -12.2(8) . . . . ?
N1 P1 C1 C2 50.1(8) . . . . ?
C8 P1 C1 C2 -64.4(8) . . . . ?
Pt1 P1 C1 C2 169.6(6) . . . . ?
C6 C1 C2 O2 -179.8(8) . . . . ?
P1 C1 C2 O2 -1.6(11) . . . . ?
C6 C1 C2 C3 0.4(14) . . . . ?
P1 C1 C2 C3 178.6(8) . . . . ?
C3 C2 O2 C7 -5.7(15) . . . . ?
C1 C2 O2 C7 174.6(9) . . . . ?
O2 C2 C3 C4 179.1(11) . . . . ?
C1 C2 C3 C4 -1.2(17) . . . . ?
C2 C3 C4 C5 2(2) . . . . ?
C3 C4 C5 C6 -2(2) . . . . ?
C4 C5 C6 C1 1.3(17) . . . . ?
C2 C1 C6 C5 -0.5(14) . . . . ?
P1 C1 C6 C5 -178.8(8) . . . . ?
N1 P1 C8 C13 -118.8(7) . . . . ?
C1 P1 C8 C13 -4.9(8) . . . . ?
Pt1 P1 C8 C13 121.7(7) . . . . ?
N1 P1 C8 C9 66.6(7) . . . . ?
C1 P1 C8 C9 -179.4(6) . . . . ?
Pt1 P1 C8 C9 -52.8(7) . . . . ?
C13 C8 C9 O9 179.8(7) . . . . ?
P1 C8 C9 O9 -5.3(10) . . . . ?
C13 C8 C9 C10 1.0(12) . . . . ?
P1 C8 C9 C10 175.8(6) . . . . ?
C10 C9 O9 C14 6.3(13) . . . . ?
C8 C9 O9 C14 -172.5(9) . . . . ?
O9 C9 C10 C11 -177.9(9) . . . . ?
C8 C9 C10 C11 0.9(13) . . . . ?
C9 C10 C11 C12 -3.1(15) . . . . ?
C10 C11 C12 C13 3.4(16) . . . . ?
C9 C8 C13 C12 -0.7(14) . . . . ?
P1 C8 C13 C12 -175.4(8) . . . . ?
C11 C12 C13 C8 -1.5(16) . . . . ?
N1 N2 P2 C22 -151.6(5) . . . . ?
C30 N2 P2 C22 7.7(9) . . . . ?
N1 N2 P2 C15 95.0(6) . . . . ?
C30 N2 P2 C15 -105.6(8) . . . . ?
N1 N2 P2 Pt1 -28.2(6) . . . . ?
C30 N2 P2 Pt1 131.2(7) . . . . ?
P1 Pt1 P2 N2 7.6(3) . . . . ?
Cl1 Pt1 P2 N2 -175.1(3) . . . . ?
Cl2 Pt1 P2 N2 -53.6(11) . . . . ?
P1 Pt1 P2 C22 126.7(3) . . . . ?
Cl1 Pt1 P2 C22 -56.0(3) . . . . ?
Cl2 Pt1 P2 C22 65.5(11) . . . . ?
P1 Pt1 P2 C15 -110.6(3) . . . . ?
Cl1 Pt1 P2 C15 66.7(3) . . . . ?
Cl2 Pt1 P2 C15 -171.8(11) . . . . ?
N2 P2 C15 C20 -127.1(7) . . . . ?
C22 P2 C15 C20 118.5(7) . . . . ?
Pt1 P2 C15 C20 -8.6(7) . . . . ?
N2 P2 C15 C16 50.4(7) . . . . ?
C22 P2 C15 C16 -63.9(7) . . . . ?
Pt1 P2 C15 C16 168.9(5) . . . . ?
C20 C15 C16 O16 -177.7(8) . . . . ?
P2 C15 C16 O16 4.7(10) . . . . ?
C20 C15 C16 C17 1.9(12) . . . . ?
P2 C15 C16 C17 -175.7(7) . . . . ?
C15 C16 O16 C21 161.1(8) . . . . ?
C17 C16 O16 C21 -18.5(13) . . . . ?
O16 C16 C17 C18 176.1(9) . . . . ?
C15 C16 C17 C18 -3.5(13) . . . . ?
C16 C17 C18 C19 4.0(15) . . . . ?
C17 C18 C19 C20 -2.8(14) . . . . ?
C16 C15 C20 C19 -0.8(12) . . . . ?
P2 C15 C20 C19 176.8(7) . . . . ?
C18 C19 C20 C15 1.2(14) . . . . ?
N2 P2 C22 C27 -122.0(7) . . . . ?
C15 P2 C22 C27 -8.2(8) . . . . ?
Pt1 P2 C22 C27 119.0(6) . . . . ?
N2 P2 C22 C23 62.2(7) . . . . ?
C15 P2 C22 C23 176.1(6) . . . . ?
Pt1 P2 C22 C23 -56.7(7) . . . . ?
C27 C22 C23 O23 -178.9(7) . . . . ?
P2 C22 C23 O23 -2.9(11) . . . . ?
C27 C22 C23 C24 2.9(13) . . . . ?
P2 C22 C23 C24 178.9(7) . . . . ?
C24 C23 O23 C28 1.9(16) . . . . ?
C22 C23 O23 C28 -176.3(11) . . . . ?
O23 C23 C24 C25 -177.8(9) . . . . ?
C22 C23 C24 C25 0.3(15) . . . . ?
C23 C24 C25 C26 -2.9(17) . . . . ?
C24 C25 C26 C27 2.0(18) . . . . ?
C25 C26 C27 C22 1.5(16) . . . . ?
C23 C22 C27 C26 -3.9(13) . . . . ?
P2 C22 C27 C26 -179.7(8) . . . . ?
